data_7212718
loop_
_publ_author_name
'Jacobs, Ayesha'
'Nassimbeni, Luigi R.'
'Ramon, Ga\"elle'
'Sebogisi, Baganetsi K.'

_publ_section_title
;
 Inclusion compounds of hydroxynaphthoic acids: co-crystal vs. salt
 formation
;
_journal_issue 10
_journal_name_full CrystEngComm
_journal_page_first 3065
_journal_paper_doi 10.1039/c004458j
_journal_volume 12
_journal_year 2010
_chemical_formula_moiety C11H8O3.0.5(C4H8O2)
_chemical_formula_sum 'C13 H8 O4'
_chemical_formula_weight 228.19
_chemical_name_systematic
;
6-hydroxy-2-naphthoic acid 1,4-dioxane solvate
;
_space_group_IT_number 14
_symmetry_cell_setting monoclinic
_symmetry_space_group_name_Hall '-P 2yn'
_symmetry_space_group_name_H-M 'P 1 21/n 1'
_atom_sites_solution_hydrogens geom
_atom_sites_solution_primary direct
_atom_sites_solution_secondary difmap
_audit_creation_method SHELXL-97
_cell_angle_alpha 90.00
_cell_angle_beta 96.3190(10)
_cell_angle_gamma 90.00
_cell_formula_units_Z 4
_cell_length_a 7.4451(4)
_cell_length_b 5.9568(3)
_cell_length_c 24.7267(13)
_cell_measurement_reflns_used 'All data'
_cell_measurement_temperature 173(2)
_cell_volume 1089.94(10)
_computing_cell_refinement 'DENZO-SMN (Otwinowski & Minor, 1997)'
_computing_data_collection 'COLLECT (2000)'
_computing_data_reduction 'DENZO-SMN (Otwinowski & Minor, 1997)'
_computing_molecular_graphics 'X-seed (Barbour, 1999)'
_computing_publication_material 'SHELXL-97 (Sheldrick, 1997)'
_computing_structure_refinement 'SHELXL-97 (Sheldrick, 1997)'
_computing_structure_solution 'SHELXS-97 (Sheldrick, 1990)'
_diffrn_ambient_temperature 173(2)
_diffrn_measured_fraction_theta_full 0.997
_diffrn_measured_fraction_theta_max 0.997
_diffrn_measurement_device_type 'Nonius KappaCCD'
_diffrn_radiation_monochromator graphite
_diffrn_radiation_source 'fine-focus sealed tube'
_diffrn_radiation_type MoK\a
_diffrn_radiation_wavelength 0.71073
_diffrn_reflns_av_R_equivalents 0.0166
_diffrn_reflns_av_sigmaI/netI 0.0158
_diffrn_reflns_limit_h_max 9
_diffrn_reflns_limit_h_min -9
_diffrn_reflns_limit_k_max 7
_diffrn_reflns_limit_k_min -7
_diffrn_reflns_limit_l_max 32
_diffrn_reflns_limit_l_min -32
_diffrn_reflns_number 9402
_diffrn_reflns_theta_full 28.31
_diffrn_reflns_theta_max 28.31
_diffrn_reflns_theta_min 2.79
_exptl_absorpt_coefficient_mu 0.104
_exptl_absorpt_correction_type none
_exptl_crystal_colour colourless
_exptl_crystal_density_diffrn 1.391
_exptl_crystal_density_method 'not measured'
_exptl_crystal_description rectangle
_exptl_crystal_F_000 472
_exptl_crystal_size_max 0.37
_exptl_crystal_size_mid 0.31
_exptl_crystal_size_min 0.28
_refine_diff_density_max 0.628
_refine_diff_density_min -0.337
_refine_diff_density_rms 0.068
_refine_ls_extinction_method none
_refine_ls_goodness_of_fit_ref 1.084
_refine_ls_hydrogen_treatment mixed
_refine_ls_matrix_type full
_refine_ls_number_parameters 171
_refine_ls_number_reflns 2692
_refine_ls_number_restraints 0
_refine_ls_restrained_S_all 1.084
_refine_ls_R_factor_all 0.0656
_refine_ls_R_factor_gt 0.0565
_refine_ls_shift/su_max 0.001
_refine_ls_shift/su_mean 0.000
_refine_ls_structure_factor_coef Fsqd
_refine_ls_weighting_details 'calc w=1/[\s^2^(Fo^2^)+(0.1179P)^2^+0.3795P] where P=(Fo^2^+2Fc^2^)/3'
_refine_ls_weighting_scheme calc
_refine_ls_wR_factor_gt 0.1781
_refine_ls_wR_factor_ref 0.1899
_reflns_number_gt 2229
_reflns_number_total 2692
_reflns_threshold_expression >2sigma(I)
_cod_data_source_file c004458j.txt
_cod_data_source_block c:\H1DIOX
_cod_depositor_comments
;
The following automatic conversions were performed:

'_symmetry_cell_setting' value 'Monoclinic' changed to 'monoclinic'
according to /home/saulius/struct/CIF-dictionaries/cif_core.dic
dictionary named 'cif_core.dic' version 2.4.2 from 2011-04-26.

Automatic conversion script
Id: cif_fix_values 1891 2012-01-12 08:04:46Z andrius 
;
_cod_original_sg_symbol_H-M P2(1)/n
_cod_database_code 7212718

loop_
_symmetry_equiv_pos_as_xyz
'x, y, z'
'-x+1/2, y+1/2, -z+1/2'
'-x, -y, -z'
'x-1/2, -y-1/2, z-1/2'

loop_
_atom_site_label
_atom_site_type_symbol
_atom_site_fract_x
_atom_site_fract_y
_atom_site_fract_z
_atom_site_U_iso_or_equiv
_atom_site_adp_type
_atom_site_occupancy
_atom_site_symmetry_multiplicity
_atom_site_calc_flag
_atom_site_refinement_flags
O1 O 0.4514(2) 0.4064(2) 0.06760(5) 0.0412(4) Uani 1 1 d .
C1 C 0.46189(19) 0.5827(3) 0.17063(6) 0.0246(3) Uani 1 1 d .
H1 H 0.4093 0.4391 0.1633 0.030 Uiso 1 1 calc R
H11 H 0.446(4) 0.376(6) 0.0337(13) 0.076(9) Uiso 1 1 d .
O2 O 0.57038(19) 0.7174(2) 0.03591(5) 0.0405(4) Uani 1 1 d .
C2 C 0.52872(19) 0.7013(3) 0.12943(6) 0.0260(3) Uani 1 1 d .
O3 O 0.50691(19) 0.9499(2) 0.37910(5) 0.0385(3) Uani 1 1 d .
C3 C 0.6058(2) 0.9171(3) 0.13997(6) 0.0284(4) Uani 1 1 d .
H3 H 0.6509 0.9992 0.1114 0.034 Uiso 1 1 calc R
C4 C 0.6155(2) 1.0070(3) 0.19093(6) 0.0270(3) Uani 1 1 d .
H4 H 0.6674 1.1515 0.1974 0.032 Uiso 1 1 calc R
C5 C 0.55946(19) 0.9781(3) 0.28767(6) 0.0254(3) Uani 1 1 d .
H5 H 0.6115 1.1220 0.2951 0.031 Uiso 1 1 calc R
C6 C 0.4942(2) 0.8576(3) 0.32867(6) 0.0275(3) Uani 1 1 d .
C7 C 0.4152(2) 0.6430(3) 0.31812(6) 0.0287(4) Uani 1 1 d .
H7 H 0.3695 0.5615 0.3467 0.034 Uiso 1 1 calc R
C8 C 0.40469(19) 0.5531(3) 0.26688(6) 0.0253(3) Uani 1 1 d .
H8 H 0.3523 0.4089 0.2602 0.030 Uiso 1 1 calc R
C9 C 0.47080(18) 0.6724(3) 0.22375(6) 0.0227(3) Uani 1 1 d .
C10 C 0.54923(18) 0.8885(2) 0.23447(6) 0.0228(3) Uani 1 1 d .
C11 C 0.5201(2) 0.6088(3) 0.07376(6) 0.0294(4) Uani 1 1 d .
H12 H 0.473(4) 0.864(5) 0.3987(11) 0.058(8) Uiso 1 1 d .
O1G O 0.44893(19) 0.6679(2) 0.46194(6) 0.0458(4) Uani 1 1 d .
C2G C 0.3598(5) 0.4568(5) 0.46183(13) 0.0956(14) Uani 1 1 d .
C3G C 0.5436(5) 0.7203(6) 0.51657(15) 0.0358(7) Uani 0.50 1 d P
C4G C 0.6301(5) 0.6624(7) 0.49185(15) 0.0424(9) Uani 0.50 1 d P

loop_
_atom_site_aniso_label
_atom_site_aniso_U_11
_atom_site_aniso_U_22
_atom_site_aniso_U_33
_atom_site_aniso_U_23
_atom_site_aniso_U_13
_atom_site_aniso_U_12
O1 0.0613(9) 0.0341(7) 0.0280(6) -0.0044(5) 0.0036(6) -0.0097(6)
C1 0.0221(7) 0.0229(7) 0.0281(7) -0.0013(5) -0.0006(5) 0.0003(5)
O2 0.0545(8) 0.0406(7) 0.0264(6) -0.0007(5) 0.0042(5) -0.0103(6)
C2 0.0241(7) 0.0278(8) 0.0253(7) 0.0004(6) -0.0012(5) 0.0017(5)
O3 0.0559(8) 0.0328(7) 0.0276(6) -0.0062(5) 0.0079(5) -0.0071(6)
C3 0.0284(7) 0.0275(8) 0.0288(7) 0.0048(6) 0.0009(6) -0.0026(6)
C4 0.0263(7) 0.0219(7) 0.0321(7) 0.0019(6) -0.0004(5) -0.0030(5)
C5 0.0233(7) 0.0213(7) 0.0309(7) -0.0019(6) -0.0005(5) 0.0004(5)
C6 0.0276(7) 0.0270(8) 0.0274(7) -0.0039(6) 0.0013(5) 0.0025(6)
C7 0.0283(7) 0.0284(8) 0.0298(7) 0.0015(6) 0.0050(6) -0.0022(6)
C8 0.0233(7) 0.0220(7) 0.0307(7) -0.0003(5) 0.0028(5) -0.0017(5)
C9 0.0181(6) 0.0212(7) 0.0284(7) -0.0001(5) 0.0003(5) 0.0007(5)
C10 0.0184(6) 0.0213(7) 0.0282(7) 0.0003(5) -0.0003(5) 0.0019(5)
C11 0.0291(8) 0.0314(8) 0.0266(7) 0.0000(6) -0.0017(6) 0.0012(6)
O1G 0.0496(8) 0.0394(8) 0.0435(7) 0.0139(6) -0.0164(6) -0.0119(6)
C2G 0.116(2) 0.0612(16) 0.091(2) 0.0418(15) -0.0736(19) -0.0542(17)
C3G 0.0408(18) 0.0336(18) 0.0324(16) -0.0094(14) 0.0020(14) -0.0049(14)
C4G 0.0378(18) 0.050(2) 0.0373(18) 0.0135(17) -0.0061(16) -0.0107(17)

loop_
_atom_type_symbol
_atom_type_description
_atom_type_scat_dispersion_real
_atom_type_scat_dispersion_imag
_atom_type_scat_source
C C 0.0033 0.0016 'International Tables Vol C Tables 4.2.6.8 and 6.1.1.4'
H H 0.0000 0.0000 'International Tables Vol C Tables 4.2.6.8 and 6.1.1.4'
O O 0.0106 0.0060 'International Tables Vol C Tables 4.2.6.8 and 6.1.1.4'

loop_
_geom_angle_atom_site_label_1
_geom_angle_atom_site_label_2
_geom_angle_atom_site_label_3
_geom_angle
_geom_angle_site_symmetry_1
_geom_angle_site_symmetry_3
C2 C1 C9 120.64(14) . .
C1 C2 C3 120.04(14) . .
C1 C2 C11 121.03(14) . .
C3 C2 C11 118.93(14) . .
C4 C3 C2 120.28(14) . .
C3 C4 C10 121.17(14) . .
C6 C5 C10 120.12(14) . .
O3 C6 C5 118.15(15) . .
O3 C6 C7 121.31(15) . .
C5 C6 C7 120.54(14) . .
C8 C7 C6 120.17(14) . .
C7 C8 C9 120.79(14) . .
C1 C9 C8 121.77(14) . .
C1 C9 C10 119.38(13) . .
C8 C9 C10 118.85(13) . .
C5 C10 C4 121.98(14) . .
C5 C10 C9 119.53(13) . .
C4 C10 C9 118.49(13) . .
O2 C11 O1 122.85(15) . .
O2 C11 C2 121.84(15) . .
O1 C11 C2 115.29(14) . .
C2G O1G C4G 112.6(2) . .
C2G O1G C3G 111.2(2) . .
C4G O1G C3G 39.5(2) . .
C4G C2G C3G 43.4(2) 3_666 3_666
C4G C2G O1G 118.9(3) 3_666 .
C3G C2G O1G 117.5(3) 3_666 .
C4G C3G C2G 67.7(4) . 3_666
C4G C3G O1G 69.1(3) . .
C2G C3G O1G 111.9(3) 3_666 .
C3G C4G C2G 68.9(4) . 3_666
C3G C4G O1G 71.4(3) . .
C2G C4G O1G 113.8(3) 3_666 .

loop_
_geom_bond_atom_site_label_1
_geom_bond_atom_site_label_2
_geom_bond_distance
_geom_bond_site_symmetry_2
O1 C11 1.312(2) .
C1 C2 1.377(2) .
C1 C9 1.413(2) .
O2 C11 1.229(2) .
C2 C3 1.420(2) .
C2 C11 1.478(2) .
O3 C6 1.3569(19) .
C3 C4 1.364(2) .
C4 C10 1.421(2) .
C5 C6 1.374(2) .
C5 C10 1.414(2) .
C6 C7 1.419(2) .
C7 C8 1.370(2) .
C8 C9 1.414(2) .
C9 C10 1.426(2) .
O1G C2G 1.421(3) .
O1G C4G 1.466(4) .
O1G C3G 1.487(4) .
C2G C4G 1.343(4) 3_666
C2G C3G 1.353(5) 3_666
C3G C4G 0.997(5) .
C3G C2G 1.353(5) 3_666
C4G C2G 1.343(4) 3_666
